data_9017809
loop_
_publ_author_name
'Antao, S.'

_publ_section_title
;
 Crystal-structure analysis of four mineral samples of anhydrite, Ca(SO4),
 using synchrotron high-resolution powder X-ray diffraction data
;
_journal_name_full 'Powder Diffraction'
_journal_page_first 326
_journal_page_last 330
_journal_volume 26
_journal_year 2011
_chemical_compound_source 'Hants County, Nova Scotia, Canada'
_chemical_formula_sum 'Ca O4 S'
_chemical_name_mineral Anhydrite
_space_group_IT_number 63
_space_group_name_Hall '-A 2a 2a'
_space_group_name_H-M_alt 'A m m a'
_symmetry_space_group_name_H-M 'A m m a'
_cell_angle_alpha 90
_cell_angle_beta 90
_cell_angle_gamma 90
_cell_length_a 7.00032
_cell_length_b 6.99234
_cell_length_c 6.24097
_cell_formula_units_Z 4
_cell_volume 305.487
_database_code_amcsd 0020856
_exptl_crystal_density_diffrn 2.960
_cod_data_source_file inputs/fixed/downloads/19/19741.cif
_cod_data_source_block 19741
_cod_original_formula_sum 'Ca S O4'
_cod_database_code 9017809

loop_
_space_group_symop_operation_xyz
x,y,z
x,1/2+y,1/2+z
1/2+x,y,-z
1/2+x,1/2+y,1/2-z
1/2-x,-y,z
1/2-x,1/2-y,1/2+z
x,-y,z
x,1/2-y,1/2+z
-x,y,-z
-x,1/2+y,1/2-z
1/2-x,y,z
1/2-x,1/2+y,1/2+z
1/2+x,-y,-z
1/2+x,1/2-y,1/2-z
-x,-y,-z
-x,1/2-y,1/2-z

loop_
_atom_site_label
_atom_site_fract_x
_atom_site_fract_y
_atom_site_fract_z
_atom_site_U_iso_or_equiv
Ca 0.75000 0.00000 0.34673 0.00620
S 0.25000 0.00000 0.15570 0.00710
O1 0.25000 0.17280 0.01760 0.00810
O2 0.08110 0.00000 0.29760 0.01080

loop_
_cod_related_entry_id
_cod_related_entry_database
_cod_related_entry_code
1 AMCSD 0020856
